data_7224863
loop_
_publ_author_name
'Roy, Sandipan'
'Titi, Hatem M.'
'Goldberg, Israel'

_publ_section_title
;
 Supramolecular organic frameworks (SOFs) of
 tetrakis(4-hydroxyphenyl)porphyrin with efficient guest inclusion
;
_journal_issue 19
_journal_name_full CrystEngComm
_journal_page_first 3372
_journal_paper_doi 10.1039/C6CE00518G
_journal_volume 18
_journal_year 2016
_chemical_formula_moiety 'C44 H30 N4 O4, 2(C H4 O)'
_chemical_formula_sum 'C46 H38 N4 O6'
_chemical_formula_weight 742.80
_space_group_crystal_system triclinic
_space_group_IT_number 2
_space_group_name_Hall '-P 1'
_space_group_name_H-M_alt 'P -1'
_symmetry_space_group_name_Hall '-P 1'
_symmetry_space_group_name_H-M 'P -1'
_atom_sites_solution_hydrogens mixed
_atom_sites_solution_primary direct
_atom_sites_solution_secondary difmap
_audit_creation_method SHELXL-2014/7
_audit_update_record
;
2016-02-24 deposited with the CCDC.
2016-04-06 downloaded from the CCDC.
;
_cell_angle_alpha 84.010(3)
_cell_angle_beta 77.531(3)
_cell_angle_gamma 69.651(3)
_cell_formula_units_Z 2
_cell_length_a 10.7414(6)
_cell_length_b 11.2551(6)
_cell_length_c 16.1946(8)
_cell_measurement_reflns_used 7027
_cell_measurement_temperature 110(2)
_cell_measurement_theta_max 28.4
_cell_measurement_theta_min 1.93
_cell_volume 1791.45(17)
_computing_cell_refinement 'Saint, Bruker-AXS'
_computing_data_collection 'Apex2, Bruker-AXS'
_computing_data_reduction 'Saint, Bruker-AXS'
_computing_structure_refinement 'SHELXL-2014/7 (Sheldrick, 2015)'
_computing_structure_solution 'SHELXT-2014 (Sheldrick, 2015)'
_diffrn_ambient_temperature 110(2)
_diffrn_detector_area_resol_mean 1.75
_diffrn_measured_fraction_theta_full 0.998
_diffrn_measured_fraction_theta_max 0.994
_diffrn_measurement_device_type 'ApexDuo, Bruker-AXS'
_diffrn_measurement_method '1 deg. \f and \w scans'
_diffrn_radiation_type MoK\a
_diffrn_radiation_wavelength 0.71073
_diffrn_reflns_av_R_equivalents 0.0331
_diffrn_reflns_av_unetI/netI 0.0360
_diffrn_reflns_Laue_measured_fraction_full 0.998
_diffrn_reflns_Laue_measured_fraction_max 0.994
_diffrn_reflns_limit_h_max 14
_diffrn_reflns_limit_h_min -14
_diffrn_reflns_limit_k_max 14
_diffrn_reflns_limit_k_min -15
_diffrn_reflns_limit_l_max 21
_diffrn_reflns_limit_l_min -21
_diffrn_reflns_number 31782
_diffrn_reflns_point_group_measured_fraction_full 0.998
_diffrn_reflns_point_group_measured_fraction_max 0.994
_diffrn_reflns_theta_full 25.242
_diffrn_reflns_theta_max 28.366
_diffrn_reflns_theta_min 1.931
_diffrn_source 'ImuS micro-focus'
_exptl_absorpt_coefficient_mu 0.092
_exptl_absorpt_correction_T_max 0.986
_exptl_absorpt_correction_T_min 0.977
_exptl_absorpt_correction_type multi-scan
_exptl_absorpt_process_details 'Sadabs, Bruker-AXS'
_exptl_crystal_colour red
_exptl_crystal_density_diffrn 1.377
_exptl_crystal_description prism
_exptl_crystal_F_000 780
_exptl_crystal_size_max 0.250
_exptl_crystal_size_mid 0.200
_exptl_crystal_size_min 0.150
_refine_diff_density_max 0.591
_refine_diff_density_min -0.355
_refine_diff_density_rms 0.062
_refine_ls_extinction_method none
_refine_ls_goodness_of_fit_ref 1.019
_refine_ls_hydrogen_treatment constr
_refine_ls_matrix_type full
_refine_ls_number_parameters 507
_refine_ls_number_reflns 8910
_refine_ls_number_restraints 0
_refine_ls_restrained_S_all 1.019
_refine_ls_R_factor_all 0.0686
_refine_ls_R_factor_gt 0.0523
_refine_ls_shift/su_max 0.001
_refine_ls_shift/su_mean 0.000
_refine_ls_structure_factor_coef Fsqd
_refine_ls_weighting_details 'w=1/[\s^2^(Fo^2^)+(0.0645P)^2^+1.6055P] where P=(Fo^2^+2Fc^2^)/3'
_refine_ls_weighting_scheme calc
_refine_ls_wR_factor_gt 0.1322
_refine_ls_wR_factor_ref 0.1431
_reflns_Friedel_coverage 0.000
_reflns_number_gt 7027
_reflns_number_total 8910
_reflns_threshold_expression 'I > 2\s(I)'
_cod_data_source_file c6ce00518g2.cif
_cod_data_source_block sn27
_cod_depositor_comments 'Adding full bibliography for 7224863--7224869.cif.'
_cod_database_code 7224863
_shelx_shelxl_version_number 2014/7
_shelx_space_group_comment
;
The symmetry employed for this shelxl refinement is uniquely defined
by the following loop, which should always be used as a source of
symmetry information in preference to the above space-group names.
They are only intended as comments.
;
_shelx_estimated_absorpt_t_min 0.977
_shelx_estimated_absorpt_t_max 0.986

loop_
_space_group_symop_operation_xyz
'x, y, z'
'-x, -y, -z'

loop_
_atom_site_label
_atom_site_type_symbol
_atom_site_fract_x
_atom_site_fract_y
_atom_site_fract_z
_atom_site_U_iso_or_equiv
_atom_site_adp_type
_atom_site_occupancy
_atom_site_site_symmetry_order
_atom_site_calc_flag
_atom_site_refinement_flags_posn
_atom_site_refinement_flags_adp
_atom_site_refinement_flags_occupancy
O1 O 1.30673(13) -0.02497(12) 0.43927(8) 0.0218(3) Uani 1 1 d . . .
H1 H 1.3987 -0.0644 0.4240 0.033 Uiso 1 1 d R U .
O2 O 0.12219(13) 0.66875(13) 0.26129(8) 0.0238(3) Uani 1 1 d . . .
H2 H 0.0981 0.7392 0.2970 0.036 Uiso 1 1 d R U .
O3 O 0.11020(15) 0.85834(12) 0.49679(9) 0.0266(3) Uani 1 1 d . . .
H3 H 0.1839 0.9034 0.4905 0.040 Uiso 1 1 d R U .
O4 O 0.97717(15) 0.19312(13) -0.11984(9) 0.0287(3) Uani 1 1 d . . .
H4 H 0.9540 0.2430 -0.1681 0.043 Uiso 1 1 d R U .
O5 O 0.80270(19) 0.06132(16) -0.06947(8) 0.0393(4) Uani 1 1 d . . .
H5 H 0.8658 0.1090 -0.0866 0.059 Uiso 1 1 d R U .
O6 O 0.00980(17) 0.87927(14) 0.35026(10) 0.0372(4) Uani 1 1 d . . .
H6 H 0.0148 0.8918 0.4064 0.056 Uiso 1 1 d R U .
N1 N 0.49313(14) 0.15229(13) 0.41167(8) 0.0134(3) Uani 1 1 d . . .
H7 H 0.5046 0.0879 0.4472 0.016 Uiso 1 1 d R U .
N2 N 0.91613(14) 0.44686(13) 0.11890(9) 0.0151(3) Uani 1 1 d . . .
H2A H 0.9546 0.4748 0.0709 0.018 Uiso 0.5 1 calc R U P
N3 N 0.41185(14) 0.12458(13) 0.59760(8) 0.0139(3) Uani 1 1 d . . .
N4 N 1.18781(14) 0.38936(13) 0.02335(9) 0.0146(3) Uani 1 1 d . . .
H4A H 1.1066 0.4355 0.0145 0.018 Uiso 0.5 1 calc R U P
C1 C 0.77977(17) 0.47980(15) 0.15024(10) 0.0143(3) Uani 1 1 d . . .
C2 C 0.98183(17) 0.36251(15) 0.17590(10) 0.0150(3) Uani 1 1 d . . .
C3 C 1.17359(17) 0.21622(15) 0.23762(10) 0.0149(3) Uani 1 1 d . . .
C4 C 0.60803(16) 0.02802(15) 0.28244(10) 0.0139(3) Uani 1 1 d . . .
C5 C 0.35976(16) 0.09425(15) 0.67889(10) 0.0144(3) Uani 1 1 d . . .
C6 C 0.42425(16) 0.27712(15) 0.43136(10) 0.0140(3) Uani 1 1 d . . .
C7 C 0.67547(17) 0.56135(15) 0.11141(10) 0.0147(3) Uani 1 1 d . . .
C8 C 1.12243(17) 0.30221(15) 0.16652(10) 0.0147(3) Uani 1 1 d . . .
C9 C 1.30803(17) 0.37773(15) -0.03158(10) 0.0150(3) Uani 1 1 d . . .
C10 C 0.42729(17) 0.34864(16) 0.35305(10) 0.0161(3) Uani 1 1 d . . .
H10 H 0.3898 0.4382 0.3466 0.019 Uiso 1 1 calc R U .
C11 C 0.34566(17) 0.25219(15) 0.58685(10) 0.0142(3) Uani 1 1 d . . .
C12 C 1.21729(17) 0.31587(15) 0.09468(10) 0.0145(3) Uani 1 1 d . . .
C13 C 0.53262(17) 0.58309(15) 0.15684(10) 0.0147(3) Uani 1 1 d . . .
C14 C 0.28641(17) 0.46513(15) 0.51388(10) 0.0155(3) Uani 1 1 d . . .
C15 C 0.35745(17) 0.32474(15) 0.51145(10) 0.0143(3) Uani 1 1 d . . .
C16 C 0.17110(18) 0.52111(16) 0.47912(11) 0.0182(3) Uani 1 1 d . . .
H16 H 0.1332 0.4690 0.4575 0.022 Uiso 1 1 calc R U .
C17 C 0.53617(16) 0.14088(15) 0.32550(10) 0.0142(3) Uani 1 1 d . . .
C18 C 0.47663(18) 0.65488(16) 0.22914(11) 0.0180(3) Uani 1 1 d . . .
H18 H 0.5320 0.6859 0.2533 0.022 Uiso 1 1 calc R U .
C19 C 0.75888(17) 0.41396(16) 0.23028(10) 0.0163(3) Uani 1 1 d . . .
H19 H 0.6741 0.4198 0.2656 0.020 Uiso 1 1 calc R U .
C20 C 0.65782(17) 0.03936(15) 0.18968(10) 0.0151(3) Uani 1 1 d . . .
C21 C 1.36186(17) 0.25618(15) 0.08404(11) 0.0158(3) Uani 1 1 d . . .
H21 H 1.4096 0.2014 0.1240 0.019 Uiso 1 1 calc R U .
C22 C 1.18815(18) 0.17983(17) 0.38613(11) 0.0185(3) Uani 1 1 d . . .
H22 H 1.1657 0.2109 0.4417 0.022 Uiso 1 1 calc R U .
C23 C 0.25863(17) 0.63832(16) 0.23068(11) 0.0180(3) Uani 1 1 d . . .
C24 C 1.41727(17) 0.29270(15) 0.00631(11) 0.0162(3) Uani 1 1 d . . .
H24 H 1.5108 0.2669 -0.0185 0.019 Uiso 1 1 calc R U .
C25 C 0.25942(18) 0.20516(16) 0.72032(11) 0.0176(3) Uani 1 1 d . . .
H25 H 0.2092 0.2084 0.7765 0.021 Uiso 1 1 calc R U .
C26 C 0.25107(18) 0.30315(16) 0.66345(11) 0.0174(3) Uani 1 1 d . . .
H26 H 0.1942 0.3887 0.6720 0.021 Uiso 1 1 calc R U .
C27 C 0.49335(17) 0.26609(16) 0.28927(11) 0.0164(3) Uani 1 1 d . . .
H27 H 0.5083 0.2882 0.2306 0.020 Uiso 1 1 calc R U .
C28 C 0.34077(18) 0.68180(16) 0.26640(11) 0.0192(3) Uani 1 1 d . . .
H28 H 0.3042 0.7298 0.3162 0.023 Uiso 1 1 calc R U .
C29 C 0.88250(17) 0.34213(16) 0.24593(10) 0.0166(3) Uani 1 1 d . . .
H29 H 0.9003 0.2882 0.2943 0.020 Uiso 1 1 calc R U .
C30 C 0.62997(18) -0.02879(16) 0.13284(11) 0.0176(3) Uani 1 1 d . . .
H30 H 0.5773 -0.0820 0.1536 0.021 Uiso 1 1 calc R U .
C31 C 0.45024(18) 0.53425(16) 0.12505(11) 0.0180(3) Uani 1 1 d . . .
H31 H 0.4879 0.4814 0.0776 0.022 Uiso 1 1 calc R U .
C32 C 1.14384(17) 0.26045(16) 0.31949(11) 0.0176(3) Uani 1 1 d . . .
H32 H 1.0925 0.3471 0.3298 0.021 Uiso 1 1 calc R U .
C33 C 0.33755(18) 0.54321(16) 0.54754(10) 0.0179(3) Uani 1 1 d . . .
H33 H 0.4133 0.5062 0.5743 0.021 Uiso 1 1 calc R U .
C34 C 1.26511(17) 0.05397(16) 0.37126(10) 0.0166(3) Uani 1 1 d . . .
C35 C 1.25009(18) 0.08863(16) 0.22435(11) 0.0170(3) Uani 1 1 d . . .
H35 H 1.2706 0.0563 0.1693 0.020 Uiso 1 1 calc R U .
C36 C 0.73481(19) 0.11719(17) 0.15714(11) 0.0191(3) Uani 1 1 d . . .
H36 H 0.7541 0.1649 0.1948 0.023 Uiso 1 1 calc R U .
C37 C 0.16757(19) 0.72864(16) 0.50544(11) 0.0195(4) Uani 1 1 d . . .
C38 C 1.29671(18) 0.00823(16) 0.29051(11) 0.0184(3) Uani 1 1 d . . .
H38 H 1.3501 -0.0779 0.2803 0.022 Uiso 1 1 calc R U .
C39 C 0.27954(19) 0.67474(17) 0.54272(11) 0.0207(4) Uani 1 1 d . . .
H39 H 0.3167 0.7269 0.5649 0.025 Uiso 1 1 calc R U .
C40 C 0.31441(18) 0.56122(17) 0.16125(11) 0.0201(4) Uani 1 1 d . . .
H40 H 0.2599 0.5271 0.1387 0.024 Uiso 1 1 calc R U .
C41 C 0.11052(18) 0.65184(16) 0.47545(11) 0.0194(3) Uani 1 1 d . . .
H41 H 0.0306 0.6888 0.4526 0.023 Uiso 1 1 calc R U .
C42 C 0.6781(2) -0.01986(17) 0.04650(11) 0.0219(4) Uani 1 1 d . . .
H42 H 0.6578 -0.0663 0.0086 0.026 Uiso 1 1 calc R U .
C43 C 0.7562(2) 0.05706(18) 0.01541(11) 0.0241(4) Uani 1 1 d . . .
C44 C 0.7835(2) 0.12629(18) 0.07126(11) 0.0235(4) Uani 1 1 d . . .
H44 H 0.8357 0.1799 0.0504 0.028 Uiso 1 1 calc R U .
C45 C 1.0095(2) 0.2674(2) -0.06776(13) 0.0317(5) Uani 1 1 d . . .
H45A H 0.9268 0.3339 -0.0426 0.048 Uiso 1 1 calc R U .
H45B H 1.0731 0.3064 -0.1019 0.048 Uiso 1 1 calc R U .
H45C H 1.0509 0.2133 -0.0227 0.048 Uiso 1 1 calc R U .
C46 C -0.0508(2) 0.9941(2) 0.30856(15) 0.0350(5) Uani 1 1 d . . .
H46A H -0.1397 1.0386 0.3423 0.052 Uiso 1 1 calc R U .
H46B H -0.0616 0.9766 0.2530 0.052 Uiso 1 1 calc R U .
H46C H 0.0067 1.0470 0.3013 0.052 Uiso 1 1 calc R U .

loop_
_atom_site_aniso_label
_atom_site_aniso_U_11
_atom_site_aniso_U_22
_atom_site_aniso_U_33
_atom_site_aniso_U_23
_atom_site_aniso_U_13
_atom_site_aniso_U_12
O1 0.0173(6) 0.0259(7) 0.0178(6) 0.0094(5) -0.0058(5) -0.0032(5)
O2 0.0154(6) 0.0309(7) 0.0243(7) -0.0030(5) -0.0002(5) -0.0082(5)
O3 0.0323(8) 0.0130(6) 0.0311(7) 0.0000(5) -0.0098(6) -0.0013(5)
O4 0.0335(8) 0.0293(7) 0.0244(7) -0.0010(6) -0.0046(6) -0.0125(6)
O5 0.0650(11) 0.0551(10) 0.0112(6) -0.0025(6) 0.0018(7) -0.0418(9)
O6 0.0490(10) 0.0265(8) 0.0347(8) 0.0006(6) -0.0169(7) -0.0059(7)
N1 0.0153(7) 0.0114(6) 0.0115(6) 0.0017(5) -0.0030(5) -0.0025(5)
N2 0.0141(7) 0.0154(7) 0.0153(7) 0.0028(5) -0.0044(5) -0.0041(5)
N3 0.0149(7) 0.0120(6) 0.0129(6) 0.0016(5) -0.0027(5) -0.0029(5)
N4 0.0144(7) 0.0151(6) 0.0143(6) 0.0027(5) -0.0046(5) -0.0046(5)
C1 0.0154(8) 0.0135(7) 0.0146(7) 0.0007(6) -0.0040(6) -0.0053(6)
C2 0.0166(8) 0.0148(7) 0.0140(7) 0.0016(6) -0.0043(6) -0.0055(6)
C3 0.0128(8) 0.0166(8) 0.0155(8) 0.0033(6) -0.0044(6) -0.0052(6)
C4 0.0139(8) 0.0159(8) 0.0123(7) 0.0002(6) -0.0031(6) -0.0052(6)
C5 0.0133(8) 0.0161(8) 0.0140(7) -0.0004(6) -0.0034(6) -0.0045(6)
C6 0.0140(8) 0.0120(7) 0.0160(8) 0.0018(6) -0.0038(6) -0.0043(6)
C7 0.0146(8) 0.0137(7) 0.0163(8) -0.0011(6) -0.0038(6) -0.0047(6)
C8 0.0179(8) 0.0126(7) 0.0143(7) 0.0012(6) -0.0062(6) -0.0047(6)
C9 0.0143(8) 0.0137(7) 0.0172(8) 0.0002(6) -0.0058(6) -0.0037(6)
C10 0.0180(8) 0.0134(7) 0.0160(8) 0.0033(6) -0.0042(6) -0.0046(6)
C11 0.0148(8) 0.0121(7) 0.0152(7) -0.0001(6) -0.0041(6) -0.0029(6)
C12 0.0157(8) 0.0133(7) 0.0155(8) 0.0014(6) -0.0062(6) -0.0047(6)
C13 0.0136(8) 0.0141(7) 0.0153(8) 0.0040(6) -0.0041(6) -0.0035(6)
C14 0.0175(8) 0.0120(7) 0.0131(7) 0.0013(6) 0.0000(6) -0.0026(6)
C15 0.0139(8) 0.0117(7) 0.0163(8) 0.0008(6) -0.0042(6) -0.0027(6)
C16 0.0180(8) 0.0159(8) 0.0199(8) 0.0000(6) -0.0026(7) -0.0056(7)
C17 0.0140(8) 0.0152(7) 0.0130(7) 0.0010(6) -0.0024(6) -0.0050(6)
C18 0.0190(8) 0.0187(8) 0.0183(8) -0.0004(6) -0.0049(7) -0.0080(7)
C19 0.0160(8) 0.0186(8) 0.0143(8) 0.0024(6) -0.0033(6) -0.0065(6)
C20 0.0155(8) 0.0144(7) 0.0130(7) 0.0014(6) -0.0029(6) -0.0026(6)
C21 0.0149(8) 0.0148(7) 0.0180(8) 0.0014(6) -0.0074(6) -0.0034(6)
C22 0.0163(8) 0.0239(9) 0.0141(8) 0.0001(6) -0.0040(6) -0.0048(7)
C23 0.0153(8) 0.0181(8) 0.0189(8) 0.0042(6) -0.0026(6) -0.0054(6)
C24 0.0139(8) 0.0152(7) 0.0187(8) 0.0011(6) -0.0052(6) -0.0032(6)
C25 0.0174(8) 0.0162(8) 0.0152(8) -0.0010(6) -0.0003(6) -0.0022(6)
C26 0.0179(8) 0.0145(8) 0.0162(8) -0.0008(6) -0.0029(6) -0.0012(6)
C27 0.0187(8) 0.0154(8) 0.0149(8) 0.0047(6) -0.0047(6) -0.0062(6)
C28 0.0210(9) 0.0185(8) 0.0168(8) -0.0019(6) -0.0012(7) -0.0063(7)
C29 0.0171(8) 0.0182(8) 0.0143(7) 0.0033(6) -0.0039(6) -0.0060(6)
C30 0.0200(9) 0.0169(8) 0.0158(8) 0.0009(6) -0.0039(6) -0.0063(7)
C31 0.0183(8) 0.0177(8) 0.0173(8) -0.0014(6) -0.0028(6) -0.0055(7)
C32 0.0159(8) 0.0170(8) 0.0189(8) 0.0000(6) -0.0055(6) -0.0031(6)
C33 0.0209(9) 0.0164(8) 0.0145(8) 0.0004(6) -0.0043(6) -0.0035(7)
C34 0.0142(8) 0.0199(8) 0.0163(8) 0.0071(6) -0.0058(6) -0.0069(7)
C35 0.0191(8) 0.0168(8) 0.0156(8) 0.0008(6) -0.0043(6) -0.0064(7)
C36 0.0232(9) 0.0196(8) 0.0153(8) -0.0009(6) -0.0035(7) -0.0081(7)
C37 0.0238(9) 0.0131(8) 0.0155(8) -0.0005(6) -0.0009(7) -0.0003(7)
C38 0.0182(8) 0.0148(8) 0.0202(8) 0.0021(6) -0.0046(7) -0.0034(6)
C39 0.0257(9) 0.0174(8) 0.0186(8) -0.0013(6) -0.0057(7) -0.0055(7)
C40 0.0190(9) 0.0222(9) 0.0230(9) 0.0000(7) -0.0063(7) -0.0105(7)
C41 0.0154(8) 0.0179(8) 0.0199(8) 0.0010(6) -0.0024(7) -0.0006(7)
C42 0.0283(10) 0.0228(9) 0.0165(8) -0.0026(7) -0.0054(7) -0.0096(8)
C43 0.0330(11) 0.0277(9) 0.0121(8) 0.0004(7) -0.0022(7) -0.0126(8)
C44 0.0301(10) 0.0262(9) 0.0172(8) 0.0017(7) -0.0012(7) -0.0159(8)
C45 0.0386(12) 0.0316(11) 0.0271(10) -0.0063(8) 0.0003(9) -0.0171(9)
C46 0.0294(11) 0.0307(11) 0.0422(13) 0.0013(9) -0.0132(9) -0.0036(9)

loop_
_atom_type_symbol
_atom_type_description
_atom_type_scat_dispersion_real
_atom_type_scat_dispersion_imag
_atom_type_scat_source
C C 0.0033 0.0016 'International Tables Vol C Tables 4.2.6.8 and 6.1.1.4'
H H 0.0000 0.0000 'International Tables Vol C Tables 4.2.6.8 and 6.1.1.4'
N N 0.0061 0.0033 'International Tables Vol C Tables 4.2.6.8 and 6.1.1.4'
O O 0.0106 0.0060 'International Tables Vol C Tables 4.2.6.8 and 6.1.1.4'

loop_
_geom_angle_atom_site_label_1
_geom_angle_atom_site_label_2
_geom_angle_atom_site_label_3
_geom_angle
_geom_angle_site_symmetry_1
_geom_angle_site_symmetry_3
C34 O1 H1 106.9 . .
C23 O2 H2 105.6 . .
C37 O3 H3 111.1 . .
C45 O4 H4 107.7 . .
C43 O5 H5 113.9 . .
C46 O6 H6 111.9 . .
C6 N1 C17 110.49(13) . .
C6 N1 H7 126.1 . .
C17 N1 H7 123.4 . .
C1 N2 C2 107.68(13) . .
C1 N2 H2A 126.2 . .
C2 N2 H2A 126.2 . .
C5 N3 C11 105.19(13) . .
C9 N4 C12 107.67(14) . .
C9 N4 H4A 126.2 . .
C12 N4 H4A 126.2 . .
N2 C1 C7 126.80(15) . .
N2 C1 C19 108.83(14) . .
C7 C1 C19 124.36(15) . .
N2 C2 C8 125.95(15) . .
N2 C2 C29 108.70(14) . .
C8 C2 C29 125.31(15) . .
C35 C3 C32 118.14(15) . .
C35 C3 C8 120.84(15) . .
C32 C3 C8 121.00(15) . .
C17 C4 C5 124.70(15) . 2_656
C17 C4 C20 117.21(14) . .
C5 C4 C20 118.05(14) 2_656 .
N3 C5 C4 126.04(15) . 2_656
N3 C5 C25 110.79(14) . .
C4 C5 C25 123.10(15) 2_656 .
N1 C6 C15 127.06(14) . .
N1 C6 C10 106.45(14) . .
C15 C6 C10 126.40(15) . .
C1 C7 C9 125.87(15) . 2_765
C1 C7 C13 117.87(14) . .
C9 C7 C13 116.23(14) 2_765 .
C2 C8 C12 124.51(15) . .
C2 C8 C3 117.35(15) . .
C12 C8 C3 118.13(15) . .
N4 C9 C7 126.53(15) . 2_765
N4 C9 C24 108.79(14) . .
C7 C9 C24 124.68(15) 2_765 .
C27 C10 C6 108.17(14) . .
C27 C10 H10 125.9 . .
C6 C10 H10 125.9 . .
N3 C11 C15 126.26(15) . .
N3 C11 C26 110.71(14) . .
C15 C11 C26 122.87(15) . .
N4 C12 C8 125.77(15) . .
N4 C12 C21 108.74(14) . .
C8 C12 C21 125.48(15) . .
C18 C13 C31 118.13(15) . .
C18 C13 C7 122.07(15) . .
C31 C13 C7 119.77(15) . .
C16 C14 C33 118.40(15) . .
C16 C14 C15 120.71(15) . .
C33 C14 C15 120.83(15) . .
C6 C15 C11 125.82(15) . .
C6 C15 C14 115.58(14) . .
C11 C15 C14 118.49(14) . .
C41 C16 C14 121.06(16) . .
C41 C16 H16 119.5 . .
C14 C16 H16 119.5 . .
N1 C17 C4 126.44(15) . .
N1 C17 C27 106.41(14) . .
C4 C17 C27 127.15(15) . .
C28 C18 C13 120.93(16) . .
C28 C18 H18 119.5 . .
C13 C18 H18 119.5 . .
C29 C19 C1 107.34(15) . .
C29 C19 H19 126.3 . .
C1 C19 H19 126.3 . .
C36 C20 C30 118.10(15) . .
C36 C20 C4 121.03(15) . .
C30 C20 C4 120.87(15) . .
C24 C21 C12 107.37(14) . .
C24 C21 H21 126.3 . .
C12 C21 H21 126.3 . .
C34 C22 C32 119.73(16) . .
C34 C22 H22 120.1 . .
C32 C22 H22 120.1 . .
O2 C23 C40 117.65(16) . .
O2 C23 C28 122.52(16) . .
C40 C23 C28 119.83(16) . .
C21 C24 C9 107.41(15) . .
C21 C24 H24 126.3 . .
C9 C24 H24 126.3 . .
C26 C25 C5 106.68(15) . .
C26 C25 H25 126.7 . .
C5 C25 H25 126.7 . .
C25 C26 C11 106.64(15) . .
C25 C26 H26 126.7 . .
C11 C26 H26 126.7 . .
C10 C27 C17 108.46(15) . .
C10 C27 H27 125.8 . .
C17 C27 H27 125.8 . .
C23 C28 C18 119.89(16) . .
C23 C28 H28 120.1 . .
C18 C28 H28 120.1 . .
C19 C29 C2 107.45(15) . .
C19 C29 H29 126.3 . .
C2 C29 H29 126.3 . .
C42 C30 C20 120.93(16) . .
C42 C30 H30 119.5 . .
C20 C30 H30 119.5 . .
C40 C31 C13 121.41(16) . .
C40 C31 H31 119.3 . .
C13 C31 H31 119.3 . .
C22 C32 C3 121.08(16) . .
C22 C32 H32 119.5 . .
C3 C32 H32 119.5 . .
C14 C33 C39 121.15(16) . .
C14 C33 H33 119.4 . .
C39 C33 H33 119.4 . .
C38 C34 C22 120.19(15) . .
C38 C34 O1 121.26(15) . .
C22 C34 O1 118.53(15) . .
C38 C35 C3 120.95(16) . .
C38 C35 H35 119.5 . .
C3 C35 H35 119.5 . .
C44 C36 C20 121.33(16) . .
C44 C36 H36 119.3 . .
C20 C36 H36 119.3 . .
O3 C37 C39 121.22(17) . .
O3 C37 C41 118.62(16) . .
C39 C37 C41 120.17(16) . .
C34 C38 C35 119.88(16) . .
C34 C38 H38 120.1 . .
C35 C38 H38 120.1 . .
C37 C39 C33 119.49(17) . .
C37 C39 H39 120.3 . .
C33 C39 H39 120.3 . .
C31 C40 C23 119.62(16) . .
C31 C40 H40 120.2 . .
C23 C40 H40 120.2 . .
C16 C41 C37 119.60(16) . .
C16 C41 H41 120.2 . .
C37 C41 H41 120.2 . .
C30 C42 C43 120.08(16) . .
C30 C42 H42 120.0 . .
C43 C42 H42 120.0 . .
O5 C43 C44 122.53(17) . .
O5 C43 C42 117.94(17) . .
C44 C43 C42 119.53(16) . .
C36 C44 C43 120.03(17) . .
C36 C44 H44 120.0 . .
C43 C44 H44 120.0 . .
O4 C45 H45A 109.5 . .
O4 C45 H45B 109.5 . .
H45A C45 H45B 109.5 . .
O4 C45 H45C 109.5 . .
H45A C45 H45C 109.5 . .
H45B C45 H45C 109.5 . .
O6 C46 H46A 109.5 . .
O6 C46 H46B 109.5 . .
H46A C46 H46B 109.5 . .
O6 C46 H46C 109.5 . .
H46A C46 H46C 109.5 . .
H46B C46 H46C 109.5 . .

loop_
_geom_bond_atom_site_label_1
_geom_bond_atom_site_label_2
_geom_bond_distance
_geom_bond_site_symmetry_2
O1 C34 1.3909(19) .
O1 H1 0.9199 .
O2 C23 1.372(2) .
O2 H2 0.9579 .
O3 C37 1.378(2) .
O3 H3 1.0616 .
O4 C45 1.416(2) .
O4 H4 0.9400 .
O5 C43 1.359(2) .
O5 H5 0.9824 .
O6 C46 1.404(3) .
O6 H6 0.9498 .
N1 C6 1.375(2) .
N1 C17 1.377(2) .
N1 H7 0.8674 .
N2 C1 1.371(2) .
N2 C2 1.373(2) .
N2 H2A 0.8800 .
N3 C5 1.372(2) .
N3 C11 1.375(2) .
N4 C9 1.374(2) .
N4 C12 1.377(2) .
N4 H4A 0.8800 .
C1 C7 1.401(2) .
C1 C19 1.438(2) .
C2 C8 1.405(2) .
C2 C29 1.439(2) .
C3 C35 1.397(2) .
C3 C32 1.397(2) .
C3 C8 1.495(2) .
C4 C17 1.402(2) .
C4 C5 1.410(2) 2_656
C4 C20 1.490(2) .
C5 C4 1.410(2) 2_656
C5 C25 1.448(2) .
C6 C15 1.400(2) .
C6 C10 1.430(2) .
C7 C9 1.405(2) 2_765
C7 C13 1.498(2) .
C8 C12 1.405(2) .
C9 C7 1.405(2) 2_765
C9 C24 1.441(2) .
C10 C27 1.363(2) .
C10 H10 0.9500 .
C11 C15 1.404(2) .
C11 C26 1.449(2) .
C12 C21 1.441(2) .
C13 C18 1.393(2) .
C13 C31 1.394(2) .
C14 C16 1.390(2) .
C14 C33 1.392(2) .
C14 C15 1.497(2) .
C16 C41 1.387(2) .
C16 H16 0.9500 .
C17 C27 1.426(2) .
C18 C28 1.391(2) .
C18 H18 0.9500 .
C19 C29 1.355(2) .
C19 H19 0.9500 .
C20 C36 1.396(2) .
C20 C30 1.397(2) .
C21 C24 1.359(2) .
C21 H21 0.9500 .
C22 C34 1.385(2) .
C22 C32 1.390(2) .
C22 H22 0.9500 .
C23 C40 1.388(3) .
C23 C28 1.390(2) .
C24 H24 0.9500 .
C25 C26 1.352(2) .
C25 H25 0.9500 .
C26 H26 0.9500 .
C27 H27 0.9500 .
C28 H28 0.9500 .
C29 H29 0.9500 .
C30 C42 1.388(2) .
C30 H30 0.9500 .
C31 C40 1.387(2) .
C31 H31 0.9500 .
C32 H32 0.9500 .
C33 C39 1.393(2) .
C33 H33 0.9500 .
C34 C38 1.385(2) .
C35 C38 1.390(2) .
C35 H35 0.9500 .
C36 C44 1.383(2) .
C36 H36 0.9500 .
C37 C39 1.382(3) .
C37 C41 1.394(3) .
C38 H38 0.9500 .
C39 H39 0.9500 .
C40 H40 0.9500 .
C41 H41 0.9500 .
C42 C43 1.392(3) .
C42 H42 0.9500 .
C43 C44 1.390(3) .
C44 H44 0.9500 .
C45 H45A 0.9800 .
C45 H45B 0.9800 .
C45 H45C 0.9800 .
C46 H46A 0.9800 .
C46 H46B 0.9800 .
C46 H46C 0.9800 .

loop_
_geom_hbond_atom_site_label_D
_geom_hbond_atom_site_label_H
_geom_hbond_atom_site_label_A
_geom_hbond_distance_DH
_geom_hbond_distance_HA
_geom_hbond_distance_DA
_geom_hbond_angle_DHA
_geom_hbond_site_symmetry_A
O1 H1 N3 0.92 1.87 2.7846(19) 171 2_756
O2 H2 O6 0.96 1.74 2.668(2) 163 .
O3 H3 O1 1.06 1.79 2.806(2) 158 1_465
O4 H4 O2 0.94 1.89 2.822(2) 168 2_665
O5 H5 O4 0.98 1.74 2.720(2) 178 .
O6 H6 O3 0.95 1.90 2.768(2) 151 .
